data_2204776
loop_
_publ_author_name
'Chopra, Deepak'
'Mohan, T. P.'
'Rao, K. S.'
'Guru Row, T. N.'

_publ_section_title
;Ethyl
 5-[(4,6-dimethoxypyrimidin-2-yl)ureidosulfonyl]-1-methyl-1<i>H</i>-pyrazole-4-carboxylate
;
_journal_issue 12
_journal_name_full 'Acta Crystallographica Section E'
_journal_page_first o2418
_journal_page_last o2420
_journal_paper_doi 10.1107/S1600536804029836
_journal_volume 60
_journal_year 2004
_chemical_formula_iupac 'C14 H18 N6 O7 S'
_chemical_formula_moiety 'C14 H18 N6 O7 S'
_chemical_formula_sum 'C14 H18 N6 O7 S'
_chemical_formula_weight 414.41
_chemical_name_common pyrazosulfuron-ethyl
_chemical_name_systematic
;
Ethyl
5-[(4,6-dimethoxypyrimidin-2-yl)ureidosulfonyl]-1-methyl-1H-pyrazole-
4-carboxylate
;
_space_group_IT_number 14
_symmetry_cell_setting monoclinic
_symmetry_space_group_name_Hall '-P 2ybc'
_symmetry_space_group_name_H-M 'P 1 21/c 1'
_atom_sites_solution_hydrogens geom
_atom_sites_solution_primary direct
_atom_sites_solution_secondary difmap
_cell_angle_alpha 90
_cell_angle_beta 105.294(5)
_cell_angle_gamma 90
_cell_formula_units_Z 4
_cell_length_a 9.263(3)
_cell_length_b 14.038(4)
_cell_length_c 15.137(5)
_cell_measurement_reflns_used 845
_cell_measurement_temperature 293(2)
_cell_measurement_theta_max 25.4
_cell_measurement_theta_min 1.6
_cell_volume 1898.6(10)
_computing_cell_refinement SMART
_computing_data_collection 'SMART (Bruker, 2000)'
_computing_data_reduction 'SAINT (Bruker, 2000)'
_computing_molecular_graphics 'ORTEP-3 for Windows (Farrugia, 1997) and CAMERON (Watkin et al., 1993)'
_computing_publication_material 'PLATON (Spek, 1990)'
_computing_structure_refinement 'SHELXL97 (Sheldrick, 1997)'
_computing_structure_solution 'SIR92 (Altomare et al., 1993)'
_diffrn_ambient_temperature 293(2)
_diffrn_measured_fraction_theta_full 1.000
_diffrn_measured_fraction_theta_max 0.978
_diffrn_measurement_device_type 'Bruker SMART CCD area-detector'
_diffrn_measurement_method '\f and \w'
_diffrn_radiation_monochromator graphite
_diffrn_radiation_source 'fine-focus sealed tube'
_diffrn_radiation_type MoK\a
_diffrn_radiation_wavelength 0.71073
_diffrn_reflns_av_R_equivalents 0.0247
_diffrn_reflns_av_sigmaI/netI 0.0207
_diffrn_reflns_limit_h_max 11
_diffrn_reflns_limit_h_min -11
_diffrn_reflns_limit_k_max 16
_diffrn_reflns_limit_k_min -17
_diffrn_reflns_limit_l_max 18
_diffrn_reflns_limit_l_min -18
_diffrn_reflns_number 14374
_diffrn_reflns_reduction_process
;
 ?
;
_diffrn_reflns_theta_full 25.00
_diffrn_reflns_theta_max 26.37
_diffrn_reflns_theta_min 2.01
_exptl_absorpt_coefficient_mu 0.221
_exptl_absorpt_correction_T_max 0.9740
_exptl_absorpt_correction_T_min 0.9253
_exptl_absorpt_correction_type multi-scan
_exptl_absorpt_process_details '(SADABS; Sheldrick, 1996)'
_exptl_crystal_colour colorless
_exptl_crystal_density_diffrn 1.450
_exptl_crystal_density_method 'Not Measured'
_exptl_crystal_description block
_exptl_crystal_F_000 864
_exptl_crystal_size_max 0.33
_exptl_crystal_size_mid 0.18
_exptl_crystal_size_min 0.12
_refine_diff_density_max 0.230
_refine_diff_density_min -0.294
_refine_ls_extinction_method none
_refine_ls_goodness_of_fit_ref 0.838
_refine_ls_hydrogen_treatment mixed
_refine_ls_matrix_type full
_refine_ls_number_parameters 273
_refine_ls_number_reflns 3797
_refine_ls_number_restraints 0
_refine_ls_restrained_S_all 0.838
_refine_ls_R_factor_all 0.0585
_refine_ls_R_factor_gt 0.0489
_refine_ls_shift/su_max 0.000
_refine_ls_shift/su_mean 0.000
_refine_ls_structure_factor_coef Fsqd
_refine_ls_weighting_details 'calc w = 1/[\s^2^(Fo^2^)+(0.1226P)^2^+0.8592P] where P = (Fo^2^+2Fc^2^)/3'
_refine_ls_weighting_scheme calc
_refine_ls_wR_factor_gt 0.1457
_refine_ls_wR_factor_ref 0.1587
_reflns_number_gt 3155
_reflns_number_total 3797
_reflns_threshold_expression I>2\s(I)
_cod_data_source_file ob6441.cif
_cod_data_source_block I
_cod_depositor_comments
;
The following automatic conversions were performed:
'_symmetry_cell_setting' value 'Monoclinic' changed to 'monoclinic'
according to '/home/saulius/struct/CIF-dictionaries/cif_core.dic'
dictionary named 'cif_core.dic' version 2.4.1 from 2010-06-29.

Automatic conversion script
Id: cif_fix_enum 1527 2010-12-29 10:47:43Z saulius 

The following automatic conversions were performed:

'_symmetry_cell_setting' value 'Monoclinic' changed to 'monoclinic'
according to /home/saulius/struct/CIF-dictionaries/cif_core.dic
dictionary named 'cif_core.dic' version 2.4.1 from 2010-06-29.

Automatic conversion script
Id: cif_fix_values 1715 2011-07-08 13:25:40Z adriana 
;
_cod_original_cell_volume 1898.4(10)
_cod_original_sg_symbol_H-M 'P 21/c'
_cod_database_code 2204776
_cod_database_fobs_code 2204776

loop_
_symmetry_equiv_pos_as_xyz
x,y,z
-x,1/2+y,1/2-z
-x,-y,-z
x,1/2-y,1/2+z

loop_
_atom_site_label
_atom_site_fract_x
_atom_site_fract_y
_atom_site_fract_z
_atom_site_U_iso_or_equiv
_atom_site_adp_type
_atom_site_calc_flag
_atom_site_refinement_flags
_atom_site_occupancy
_atom_site_type_symbol
S1 0.61361(5) 0.23514(4) 0.20266(4) 0.0500(2) Uani d . 1 S
N1 0.6501(2) 0.15828(13) 0.13099(13) 0.0525(4) Uani d . 1 N
N2 0.7876(3) 0.03664(15) 0.08678(14) 0.0613(5) Uani d . 1 N
N3 0.86534(19) 0.32532(13) 0.30802(12) 0.0517(4) Uani d . 1 N
N4 0.9602(2) 0.39795(15) 0.30657(14) 0.0640(5) Uani d . 1 N
N5 0.5960(2) 0.09025(14) -0.03707(13) 0.0635(5) Uani d . 1 N
N6 0.7602(2) -0.03756(15) -0.05068(13) 0.0666(6) Uani d . 1 N
O1 0.48562(17) 0.28474(13) 0.15088(12) 0.0673(5) Uani d . 1 O
O2 0.61141(18) 0.18921(12) 0.28556(11) 0.0630(4) Uani d . 1 O
O3 0.85523(19) 0.09628(12) 0.23042(11) 0.0691(5) Uani d . 1 O
O4 0.6585(3) 0.33940(14) 0.01850(12) 0.0844(6) Uani d . 1 O
O5 0.7323(3) -0.10726(18) -0.19181(14) 0.0968(7) Uani d . 1 O
O6 0.4081(3) 0.13603(17) -0.16274(14) 0.0925(7) Uani d . 1 O
O8 0.7563(3) 0.48357(15) 0.04443(13) 0.0995(8) Uani d . 1 O
C2 0.7280(3) 0.39728(17) 0.06926(16) 0.0586(6) Uani d . 1 C
C3 0.9182(3) 0.43222(19) 0.22210(16) 0.0648(6) Uani d . 1 C
C4 0.7661(2) 0.31453(14) 0.22569(13) 0.0458(4) Uani d . 1 C
C5 0.7974(2) 0.38308(15) 0.16769(14) 0.0521(5) Uani d . 1 C
C6 0.7702(2) 0.09679(15) 0.15508(15) 0.0533(5) Uani d . 1 C
C7 0.7092(3) 0.03015(17) -0.00520(15) 0.0604(6) Uani d . 1 C
C8 0.5263(3) 0.0809(2) -0.12641(17) 0.0729(8) Uani d . 1 C
C9 0.5703(4) 0.0156(2) -0.18143(19) 0.0842(10) Uani d . 1 C
C10 0.6880(4) -0.0424(2) -0.13979(17) 0.0756(8) Uani d . 1 C
C11 0.8449(5) -0.1726(3) -0.1484(3) 0.1086(13) Uani d . 1 C
C14 0.6986(5) 0.5088(3) -0.0518(2) 0.1239(16) Uani d . 1 C
C15 0.8006(4) 0.5618(4) -0.0820(3) 0.1315(17) Uani d . 1 C
C16 0.3689(4) 0.2089(3) -0.1072(2) 0.0963(11) Uani d . 1 C
C34 0.8879(3) 0.2705(2) 0.39267(16) 0.0683(7) Uani d . 1 C
H1N 0.596(3) 0.1607(18) 0.0735(19) 0.066(7) Uiso d . 1 H
H2N 0.858(3) 0.001(2) 0.1073(19) 0.064(8) Uiso d . 1 H
H3 0.966(3) 0.484(2) 0.2031(19) 0.076(8) Uiso d . 1 H
H9 0.520(3) 0.010(2) -0.243(2) 0.089(9) Uiso d . 1 H
H11A 0.9301 -0.1383 -0.1127 0.163 Uiso calc R 1 H
H11B 0.8741 -0.2099 -0.1939 0.163 Uiso calc R 1 H
H11C 0.8071 -0.2138 -0.1091 0.163 Uiso calc R 1 H
H14A 0.6755 0.4512 -0.0882 0.149 Uiso calc R 1 H
H14B 0.6068 0.5449 -0.0600 0.149 Uiso calc R 1 H
H15A 0.8319 0.6152 -0.0419 0.197 Uiso calc R 1 H
H15B 0.7554 0.5842 -0.1429 0.197 Uiso calc R 1 H
H15C 0.8859 0.5230 -0.0821 0.197 Uiso calc R 1 H
H16A 0.3473 0.1805 -0.0544 0.144 Uiso calc R 1 H
H16B 0.2823 0.2425 -0.1421 0.144 Uiso calc R 1 H
H16C 0.4509 0.2526 -0.0879 0.144 Uiso calc R 1 H
H34A 0.7981 0.2720 0.4130 0.102 Uiso calc R 1 H
H34B 0.9689 0.2977 0.4389 0.102 Uiso calc R 1 H
H34C 0.9116 0.2057 0.3817 0.102 Uiso calc R 1 H

loop_
_atom_site_aniso_label
_atom_site_aniso_U_11
_atom_site_aniso_U_22
_atom_site_aniso_U_33
_atom_site_aniso_U_12
_atom_site_aniso_U_13
_atom_site_aniso_U_23
S1 0.0422(3) 0.0538(3) 0.0526(3) 0.0006(2) 0.0101(2) 0.0109(2)
N1 0.0541(10) 0.0494(10) 0.0467(10) -0.0023(8) 0.0006(8) 0.0063(8)
N2 0.0681(13) 0.0587(12) 0.0500(10) 0.0024(10) 0.0029(9) -0.0032(9)
N3 0.0513(9) 0.0562(10) 0.0458(9) 0.0007(8) 0.0095(7) 0.0029(7)
N4 0.0645(12) 0.0681(12) 0.0551(11) -0.0129(10) 0.0082(9) -0.0034(9)
N5 0.0701(12) 0.0621(12) 0.0483(10) -0.0220(10) -0.0019(9) 0.0098(9)
N6 0.0812(14) 0.0690(13) 0.0504(11) -0.0281(11) 0.0183(10) -0.0094(9)
O1 0.0450(8) 0.0764(11) 0.0758(11) 0.0109(7) 0.0074(7) 0.0172(9)
O2 0.0613(9) 0.0713(10) 0.0582(9) -0.0039(8) 0.0189(7) 0.0155(8)
O3 0.0746(11) 0.0719(11) 0.0490(9) 0.0222(9) -0.0049(8) -0.0066(7)
O4 0.1126(15) 0.0776(12) 0.0518(9) -0.0303(11) 0.0022(10) 0.0024(9)
O5 0.1236(19) 0.1081(17) 0.0610(12) -0.0427(15) 0.0285(12) -0.0254(11)
O6 0.0985(15) 0.0938(15) 0.0620(11) -0.0280(12) -0.0198(11) 0.0195(11)
O8 0.1386(19) 0.0783(13) 0.0624(11) -0.0410(13) -0.0073(12) 0.0242(10)
C2 0.0650(13) 0.0590(13) 0.0498(12) -0.0104(11) 0.0117(10) 0.0058(10)
C3 0.0743(15) 0.0645(14) 0.0538(13) -0.0199(12) 0.0139(11) -0.0022(11)
C4 0.0453(10) 0.0461(10) 0.0449(10) 0.0026(8) 0.0101(8) 0.0015(8)
C5 0.0582(12) 0.0494(11) 0.0484(11) -0.0061(9) 0.0135(9) -0.0007(9)
C6 0.0576(12) 0.0502(12) 0.0476(11) -0.0001(9) 0.0060(9) 0.0046(9)
C7 0.0728(15) 0.0605(13) 0.0452(11) -0.0275(12) 0.0111(10) -0.0007(10)
C8 0.0831(17) 0.0749(16) 0.0492(13) -0.0395(14) -0.0026(12) 0.0135(12)
C9 0.105(2) 0.091(2) 0.0444(13) -0.0475(19) -0.0003(14) 0.0046(14)
C10 0.098(2) 0.0805(18) 0.0509(13) -0.0482(16) 0.0246(14) -0.0125(13)
C11 0.100(2) 0.141(3) 0.091(2) -0.027(2) 0.037(2) -0.046(2)
C14 0.161(4) 0.114(3) 0.070(2) -0.050(3) -0.018(2) 0.0439(19)
C15 0.104(3) 0.204(5) 0.087(2) 0.022(3) 0.025(2) 0.064(3)
C16 0.085(2) 0.103(2) 0.082(2) -0.0124(18) -0.0119(16) 0.0285(19)
C34 0.0693(15) 0.0817(17) 0.0471(12) 0.0035(13) 0.0033(11) 0.0142(11)

loop_
_atom_type_symbol
_atom_type_description
_atom_type_scat_dispersion_real
_atom_type_scat_dispersion_imag
_atom_type_scat_source
S S 0.1246 0.1234 'International Tables Vol C Tables 4.2.6.8 and 6.1.1.4'
O O 0.0106 0.0060 'International Tables Vol C Tables 4.2.6.8 and 6.1.1.4'
N N 0.0061 0.0033 'International Tables Vol C Tables 4.2.6.8 and 6.1.1.4'
H H 0.0000 0.0000 'International Tables Vol C Tables 4.2.6.8 and 6.1.1.4'
C C 0.0033 0.0016 'International Tables Vol C Tables 4.2.6.8 and 6.1.1.4'

loop_
_geom_angle_atom_site_label_1
_geom_angle_atom_site_label_2
_geom_angle_atom_site_label_3
_geom_angle
_geom_angle_publ_flag
O6 C16 H16A 109.5 ?
O6 C16 H16B 109.5 ?
H16A C16 H16B 109.5 ?
O6 C16 H16C 109.5 ?
H16A C16 H16C 109.5 ?
H16B C16 H16C 109.5 ?
O2 S1 O1 120.51(10) ?
O2 S1 N1 110.06(10) ?
O1 S1 N1 104.31(11) ?
O2 S1 C4 108.14(10) ?
O1 S1 C4 107.97(10) ?
N1 S1 C4 104.77(9) yes
C4 N3 N4 110.98(17) ?
C4 N3 C34 131.0(2) ?
N4 N3 C34 117.95(18) ?
C6 N1 S1 122.24(15) ?
C6 N1 H1N 119.4(17) ?
S1 N1 H1N 118.1(16) ?
C4 C5 C3 103.91(19) ?
C4 C5 C2 128.89(19) ?
C3 C5 C2 127.1(2) ?
N3 C4 C5 107.62(18) ?
N3 C4 S1 124.75(15) ?
C5 C4 S1 127.29(16) ?
O3 C6 N2 122.1(2) ?
O3 C6 N1 122.4(2) ?
N2 C6 N1 115.56(19) ?
C6 N2 C7 131.1(2) ?
C6 N2 H2N 109.4(19) ?
C7 N2 H2N 120(2) ?
C3 N4 N3 105.23(19) ?
N6 C7 N5 128.1(2) ?
N6 C7 N2 113.6(2) ?
N5 C7 N2 118.3(2) ?
C7 N5 C8 115.2(2) ?
C8 O6 C16 118.7(2) ?
C7 N6 C10 113.9(3) ?
O4 C2 O8 124.2(2) ?
O4 C2 C5 125.5(2) ?
O8 C2 C5 110.3(2) ?
C2 O8 C14 117.5(2) ?
N3 C34 H34A 109.5 ?
N3 C34 H34B 109.5 ?
H34A C34 H34B 109.5 ?
N3 C34 H34C 109.5 ?
H34A C34 H34C 109.5 ?
H34B C34 H34C 109.5 ?
O6 C8 N5 118.8(3) ?
O6 C8 C9 118.7(2) ?
N5 C8 C9 122.4(3) ?
O5 C10 N6 118.6(3) ?
O5 C10 C9 117.6(3) ?
N6 C10 C9 123.8(3) ?
C10 O5 C11 118.1(2) ?
N4 C3 C5 112.3(2) ?
N4 C3 H3 122.6(18) ?
C5 C3 H3 125.2(17) ?
C8 C9 C10 116.4(2) ?
C8 C9 H9 121.0(19) ?
C10 C9 H9 122.6(19) ?
O5 C11 H11A 109.5 ?
O5 C11 H11B 109.5 ?
H11A C11 H11B 109.5 ?
O5 C11 H11C 109.5 ?
H11A C11 H11C 109.5 ?
H11B C11 H11C 109.5 ?
C14 C15 H15A 109.5 ?
C14 C15 H15B 109.5 ?
H15A C15 H15B 109.5 ?
C14 C15 H15C 109.5 ?
H15A C15 H15C 109.5 ?
H15B C15 H15C 109.5 ?
C15 C14 O8 111.2(3) ?
C15 C14 H14A 109.4 ?
O8 C14 H14A 109.4 ?
C15 C14 H14B 109.4 ?
O8 C14 H14B 109.4 ?
H14A C14 H14B 108.0 ?

loop_
_geom_bond_atom_site_label_1
_geom_bond_atom_site_label_2
_geom_bond_distance
_geom_bond_publ_flag
C16 O6 1.430(4) ?
C16 H16A 0.9600 ?
C16 H16B 0.9600 ?
C16 H16C 0.9600 ?
S1 O2 1.4157(16) ?
S1 O1 1.4193(16) ?
S1 N1 1.627(2) ?
S1 C4 1.760(2) ?
N1 C6 1.379(3) yes
N1 H1N 0.88(3) ?
N2 C6 1.377(3) yes
N2 C7 1.393(3) yes
N2 H2N 0.82(3) ?
N3 C4 1.348(3) yes
N3 N4 1.350(3) ?
N3 C34 1.462(3) ?
N4 C3 1.325(3) yes
N5 C7 1.333(3) yes
N6 C7 1.331(3) yes
N5 C8 1.343(3) ?
C5 C4 1.384(3) ?
C5 C3 1.386(3) ?
C5 C2 1.472(3) ?
O3 C6 1.203(3) ?
O4 C2 1.185(3) ?
O6 C8 1.335(4) ?
N6 C10 1.340(3) ?
C2 O8 1.315(3) ?
O8 C14 1.457(4) ?
C34 H34A 0.9600 ?
C34 H34B 0.9600 ?
C34 H34C 0.9600 ?
C8 C9 1.370(5) ?
C10 O5 1.337(4) ?
C10 C9 1.373(5) ?
O5 C11 1.414(5) ?
C3 H3 0.93(3) ?
C9 H9 0.93(3) ?
C11 H11A 0.9600 ?
C11 H11B 0.9600 ?
C11 H11C 0.9600 ?
C15 C14 1.371(5) ?
C15 H15A 0.9600 ?
C15 H15B 0.9600 ?
C15 H15C 0.9600 ?
C14 H14A 0.9700 ?
C14 H14B 0.9700 ?

loop_
_geom_hbond_atom_site_label_D
_geom_hbond_atom_site_label_H
_geom_hbond_atom_site_label_A
_geom_hbond_site_symmetry_A
_geom_hbond_distance_DH
_geom_hbond_distance_HA
_geom_hbond_distance_DA
_geom_hbond_angle_DHA
_geom_hbond_publ_flag
N1 H1N N5 . 0.88(3) 1.94(3) 2.639(3) 134(2) yes
N2 H2N N4 2_745 0.82(3) 2.34(3) 3.141(3) 168(3) yes
C3 H3 O3 2_755 0.94(3) 2.32(3) 3.071(3) 138(2) yes
C16 H16C O4 . 0.96 2.48 3.388(4) 158 yes

loop_
_geom_torsion_atom_site_label_1
_geom_torsion_atom_site_label_2
_geom_torsion_atom_site_label_3
_geom_torsion_atom_site_label_4
_geom_torsion
_geom_torsion_publ_flag
O2 S1 N1 C6 -50.70(19) ?
O1 S1 N1 C6 178.69(17) ?
C4 S1 N1 C6 65.34(18) ?
N4 N3 C4 C5 0.0(2) yes
C34 N3 C4 C5 -177.2(2) ?
N4 N3 C4 S1 -173.78(15) ?
C34 N3 C4 S1 9.0(3) ?
C3 C5 C4 N3 -0.2(2) yes
C2 C5 C4 N3 175.6(2) ?
C3 C5 C4 S1 173.44(17) ?
C2 C5 C4 S1 -10.8(3) ?
O2 S1 C4 N3 2.4(2) ?
O1 S1 C4 N3 134.34(18) ?
N1 S1 C4 N3 -114.92(18) ?
O2 S1 C4 C5 -170.14(18) ?
O1 S1 C4 C5 -38.2(2) ?
N1 S1 C4 C5 72.5(2) yes
S1 N1 C6 O3 -0.1(3) ?
S1 N1 C6 N2 -179.27(16) ?
O3 C6 N2 C7 -175.2(2) ?
N1 C6 N2 C7 4.0(4) yes
C4 N3 N4 C3 0.1(3) yes
C34 N3 N4 C3 177.7(2) ?
C6 N2 C7 N6 179.5(2) ?
C6 N2 C7 N5 -0.2(4) ?
N6 C7 N5 C8 -0.4(3) ?
N2 C7 N5 C8 179.3(2) ?
N5 C7 N6 C10 1.5(3) ?
N2 C7 N6 C10 -178.2(2) ?
C4 C5 C2 O4 -19.1(4) ?
C3 C5 C2 O4 155.7(3) ?
C4 C5 C2 O8 162.2(2) ?
C3 C5 C2 O8 -23.0(4) ?
O4 C2 O8 C14 -0.2(5) ?
C5 C2 O8 C14 178.5(3) ?
C16 O6 C8 N5 5.6(3) ?
C16 O6 C8 C9 -175.4(2) ?
C7 N5 C8 O6 177.50(19) ?
C7 N5 C8 C9 -1.4(3) ?
C7 N6 C10 O5 179.1(2) ?
C7 N6 C10 C9 -1.0(3) ?
N6 C10 O5 C11 5.1(4) ?
C9 C10 O5 C11 -174.8(3) ?
N3 N4 C3 C5 -0.3(3) yes
C4 C5 C3 N4 0.3(3) ?
C2 C5 C3 N4 -175.6(2) ?
O6 C8 C9 C10 -177.1(2) ?
N5 C8 C9 C10 1.8(4) ?
O5 C10 C9 C8 179.4(2) ?
N6 C10 C9 C8 -0.6(4) ?
C2 O8 C14 C15 -140.1(4) ?

loop_
_cod_related_entry_id
_cod_related_entry_database
_cod_related_entry_code
1 ChemSpider 82848
